data_4128561
loop_
_publ_author_name
'Yuan, Xiting'
'Sun, Cunfa'
'Li, Xihua'
'Malola, Sami'
'Teo, Boon K.'
'H\"akkinen, Hannu'
'Zheng, Lan-Sun'
'Zheng, Nanfeng'

_publ_section_title
;
 Combinatorial Identification of Hydrides in a Ligated Ag<sub>40</sub>
 Nanocluster with Noncompact Metal Core.
;
_journal_issue 30
_journal_name_full 'Journal of the American Chemical Society'
_journal_page_first 11905
_journal_page_last 11911
_journal_paper_doi 10.1021/jacs.9b03009
_journal_volume 141
_journal_year 2019
_chemical_formula_moiety 'C336 H348 Ag40 P8 S24'
_chemical_formula_sum 'C336 H348 Ag40 P8 S24'
_chemical_formula_weight 9718.12
_space_group_crystal_system tetragonal
_space_group_IT_number 104
_space_group_name_Hall 'P 4 -2n'
_space_group_name_H-M_alt 'P 4 n c'
_atom_sites_solution_hydrogens mixed
_atom_sites_solution_primary direct
_audit_creation_date 2019-03-19
_audit_creation_method
;
Olex2 1.2
(compiled 2018.05.29 svn.r3508 for OlexSys, GUI svn.r5506)
;
_cell_angle_alpha 90
_cell_angle_beta 90
_cell_angle_gamma 90
_cell_formula_units_Z 2
_cell_length_a 29.9757(4)
_cell_length_b 29.9757(4)
_cell_length_c 25.6092(5)
_cell_measurement_reflns_used 25743
_cell_measurement_temperature 100.01(10)
_cell_measurement_theta_max 25.3720
_cell_measurement_theta_min 3.5430
_cell_volume 23011.0(6)
_computing_cell_refinement 'CrysAlisPro 1.171.39.46e (Rigaku OD, 2018)'
_computing_data_collection 'CrysAlisPro 1.171.39.46e (Rigaku OD, 2018)'
_computing_data_reduction 'CrysAlisPro 1.171.39.46e (Rigaku OD, 2018)'
_computing_molecular_graphics 'Olex2 (Dolomanov et al., 2009)'
_computing_publication_material 'Olex2 (Dolomanov et al., 2009)'
_computing_structure_refinement 'ShelXL (Sheldrick, 2015)'
_computing_structure_solution 'ShelXS (Sheldrick, 2008)'
_diffrn_ambient_environment N~2~
_diffrn_ambient_temperature 100.01(10)
_diffrn_detector 'CCD plate'
_diffrn_detector_area_resol_mean 10.4741
_diffrn_detector_type Atlas
_diffrn_measured_fraction_theta_full 0.997
_diffrn_measured_fraction_theta_max 0.998
_diffrn_measurement_details
;
List of Runs (angles in degrees, time in seconds):

  # Type    Start    End  Width  t~exp~   \w     \q     \k     \f   Frames
--------------------------------------------------------------------------
  1  \w     13.00  80.00   1.00  150.00    --   11.59  37.00-120.00   67
  2  \w     14.00  83.00   1.00  150.00    --   11.59  37.00-180.00   69
  3  \w     46.00  89.00   1.00  150.00    --   11.59  19.00 120.00   43
  4  \w     46.00  74.00   1.00  150.00    --   11.59 178.00  30.00   28
;
_diffrn_measurement_device 'four-circle diffractometer'
_diffrn_measurement_device_type 'SuperNova, Dual, Cu at home/near, Atlas'
_diffrn_measurement_method '\w scans'
_diffrn_orient_matrix_type 'CrysAlisPro convention (1999,Acta A55,543-557)'
_diffrn_orient_matrix_UB_11 -0.0156851000
_diffrn_orient_matrix_UB_12 0.0175445000
_diffrn_orient_matrix_UB_13 0.0026975000
_diffrn_orient_matrix_UB_21 0.0139666000
_diffrn_orient_matrix_UB_22 0.0141998000
_diffrn_orient_matrix_UB_23 -0.0150083000
_diffrn_orient_matrix_UB_31 -0.0108708000
_diffrn_orient_matrix_UB_32 -0.0071210000
_diffrn_orient_matrix_UB_33 -0.0231341000
_diffrn_radiation_monochromator mirror
_diffrn_radiation_probe x-ray
_diffrn_radiation_type MoK\a
_diffrn_radiation_wavelength 0.71073
_diffrn_reflns_av_R_equivalents 0.0973
_diffrn_reflns_av_unetI/netI 0.0671
_diffrn_reflns_Laue_measured_fraction_full 0.997
_diffrn_reflns_Laue_measured_fraction_max 0.998
_diffrn_reflns_limit_h_max 31
_diffrn_reflns_limit_h_min -38
_diffrn_reflns_limit_k_max 38
_diffrn_reflns_limit_k_min -37
_diffrn_reflns_limit_l_max 33
_diffrn_reflns_limit_l_min -24
_diffrn_reflns_number 130794
_diffrn_reflns_point_group_measured_fraction_full 0.862
_diffrn_reflns_point_group_measured_fraction_max 0.826
_diffrn_reflns_theta_full 25.242
_diffrn_reflns_theta_max 27.483
_diffrn_reflns_theta_min 3.293
_diffrn_source 'micro-focus sealed X-ray tube'
_diffrn_source_type 'SuperNova (Mo) X-ray Source'
_exptl_absorpt_coefficient_mu 1.830
_exptl_absorpt_correction_T_max 1.00000
_exptl_absorpt_correction_T_min 0.03980
_exptl_absorpt_correction_type multi-scan
_exptl_absorpt_process_details
;
CrysAlisPro 1.171.39.46e (Rigaku Oxford Diffraction, 2018)
Empirical absorption correction using spherical harmonics,
 implemented in SCALE3 ABSPACK scaling algorithm.
;
_exptl_crystal_colour 'clear dark black'
_exptl_crystal_colour_lustre clear
_exptl_crystal_colour_modifier dark
_exptl_crystal_colour_primary black
_exptl_crystal_density_diffrn 1.403
_exptl_crystal_description block
_exptl_crystal_F_000 9496
_exptl_crystal_size_max 0.431
_exptl_crystal_size_mid 0.216
_exptl_crystal_size_min 0.178
_refine_diff_density_max 3.796
_refine_diff_density_min -1.525
_refine_diff_density_rms 0.250
_refine_ls_abs_structure_details
;
 Flack x determined using 4185 quotients [(I+)-(I-)]/[(I+)+(I-)]
 (Parsons and Flack (2004), Acta Cryst. A60, s61).
;
_refine_ls_abs_structure_Flack 0.439(19)
_refine_ls_extinction_method none
_refine_ls_goodness_of_fit_ref 1.056
_refine_ls_hydrogen_treatment mixed
_refine_ls_matrix_type full
_refine_ls_number_parameters 799
_refine_ls_number_reflns 21810
_refine_ls_number_restraints 896
_refine_ls_restrained_S_all 1.055
_refine_ls_R_factor_all 0.1729
_refine_ls_R_factor_gt 0.1055
_refine_ls_shift/su_max 0.006
_refine_ls_shift/su_mean 0.000
_refine_ls_structure_factor_coef Fsqd
_refine_ls_weighting_details
;
 w=1/[\s^2^(Fo^2^)+(0.1303P)^2^+511.3882P]
 where P=(Fo^2^+2Fc^2^)/3
;
_refine_ls_weighting_scheme calc
_refine_ls_wR_factor_gt 0.2655
_refine_ls_wR_factor_ref 0.3327
_reflns_Friedel_coverage 0.618
_reflns_Friedel_fraction_full 0.720
_reflns_Friedel_fraction_max 0.646
_reflns_number_gt 12958
_reflns_number_total 21810
_reflns_threshold_expression 'I > 2\s(I)'
_cod_data_source_file ja9b03009_si_002.cif
_cod_data_source_block Ag40
_cod_original_cell_volume 23011.0(7)
_cod_database_code 4128561
_shelxl_version_number 2013-2
_chemical_oxdiff_formula Ag40S24P8C336h348
_shelx_space_group_comment
;
The symmetry employed for this shelxl refinement is uniquely defined
by the following loop, which should always be used as a source of
symmetry information in preference to the above space-group names.
They are only intended as comments.
;
_reflns_odcompleteness_completeness 99.67
_reflns_odcompleteness_iscentric 1
_reflns_odcompleteness_theta 27.42
_olex2_refinement_description
;
1. Fixed Uiso
 At 1.2 times of:
  All C(H) groups
 At 1.5 times of:
  All C(H,H,H) groups
2. Restrained distances
 C280-C281
 1.5 with sigma of 0.01
 C314-C315
 1.5 with sigma of 0.01
 C330-C331
 1.5 with sigma of 0.01
 C322-C323
 1.5 with sigma of 0.01
 HB_$1-Ag29_$2
 2.074 with sigma of 0.01
 HB_$1-Ag6_$1
 1.69 with sigma of 0.01
 HB_$1-Ag30_$2
 1.88 with sigma of 0.01
 Ag6_$2-HB_$1
 1.92 with sigma of 0.01
 C291-C292
 1.5 with sigma of 0.01
 C281-C282
 2.54 with sigma of 0.01
 C279-C281
 2.5 with sigma of 0.01
3. Restrained planarity
 C283, C285, C286, C279, S24, C280, C282, C281, C284
 with sigma of 0.1
 S13, C329, C330, C332, C333, C334, C336, C331, C335
 with sigma of 0.1
 C318, S15, C313, C320, C319
 with sigma of 0.1
 S15, C313, C317, C318, C319, C320
 with sigma of 0.1
 S14, C321, C322, C323, C324, C325, C326, C327, C328
 with sigma of 0.1
 C314, C316, C317, C318, C319, C320, C313, S15
 with sigma of 0.1
 C292, C291, C290, C288, C289, C287, S23, C294, C293
 with sigma of 0.1
 S22, C271, C272, C273, C274, C275, C278, C277, C276
 with sigma of 0.1
 S24, C279, C286, C285, C283, C284, C282, C280, C281
 with sigma of 0.1
 C331, C330, C332, C333, C329, C336, C335, C334
 with sigma of 0.1
4. Rigid bond restraints
 All non-hydrogen atoms
 with sigma for 1-2 distances of 0.01 and sigma for 1-3 distances of 0.01
5. Uiso/Uaniso restraints and constraints
C309 \\sim C308 \\sim C310: within 1.7A with sigma of 0.04 and sigma for
terminal atoms of 0.08
C319 \\sim C320 \\sim C318 \\sim C313: within 1.7A with sigma of 0.04 and sigma
for terminal atoms of 0.08
C254 \\sim C255 \\sim C256 \\sim C257 \\sim C253 \\sim C258: within 1.7A with
sigma of 0.04 and sigma for terminal atoms of 0.08
C303 \\sim C304 \\sim C305 \\sim C306 \\sim C301 \\sim C302: within 1.7A with
sigma of 0.04 and sigma for terminal atoms of 0.08
C263 \\sim C264 \\sim C259 \\sim C260 \\sim C261 \\sim C262: within 1.7A with
sigma of 0.04 and sigma for terminal atoms of 0.08
Ag8 \\sim Ag32 \\sim Ag23: within 1.7A with sigma of 0.04 and sigma for
terminal atoms of 0.08
C318 \\sim C319 \\sim C313 \\sim C320 \\sim S15: within 1.7A with sigma of 0.04
and sigma for terminal atoms of 0.08
C317 \\sim C318 \\sim C319 \\sim C320 \\sim C313: within 1.7A with sigma of
0.04 and sigma for terminal atoms of 0.08
Ag23 \\sim Ag24 \\sim Ag8 \\sim Ag31 \\sim Ag6 \\sim Ag29 \\sim Ag30: within
1.7A with sigma of 0.04 and sigma for terminal atoms of 0.08
Ag31 \\sim Ag6 \\sim Ag23 \\sim Ag8 \\sim Ag24: within 1.7A with sigma of 0.04
and sigma for terminal atoms of 0.08
Ag6 \\sim Ag31 \\sim Ag30: within 1.7A with sigma of 0.04 and sigma for
terminal atoms of 0.08
Ag31 \\sim Ag6 \\sim Ag30: within 1.7A with sigma of 0.04 and sigma for
terminal atoms of 0.08
Ag29 \\sim Ag6 \\sim Ag6 \\sim Ag30: within 1.7A with sigma of 0.04 and sigma
for terminal atoms of 0.08
Ag23 \\sim Ag8 \\sim Ag24 \\sim Ag31 \\sim Ag6: within 2A with sigma of 0.04
and sigma for terminal atoms of 0.08
Ag6 \\sim Ag31: within 2A with sigma of 0.04 and sigma for terminal atoms of
0.08
Ag30 \\sim Ag6 \\sim Ag6: within 2A with sigma of 0.04 and sigma for terminal
atoms of 0.08
C313 \\sim C320: within 2A with sigma of 0.04 and sigma for terminal atoms of
0.08
Ag6: within 2A with sigma of 0.04 and sigma for terminal atoms of 0.08
C315 \\sim C316 \\sim C314: within 2A with sigma of 0.04 and sigma for terminal
atoms of 0.08
Ag24 \\sim Ag23 \\sim Ag8: within 2A with sigma of 0.04 and sigma for terminal
atoms of 0.08
C292 \\sim C291: within 2A with sigma of 0.04 and sigma for terminal atoms of
0.08
C314 \\sim C315 \\sim C313: within 2A with sigma of 0.04 and sigma for terminal
atoms of 0.08
C288 \\sim C289: within 2A with sigma of 0.01 and sigma for terminal atoms of
0.02
P6 \\sim C307 \\sim C308 \\sim C309 \\sim C310 \\sim C311 \\sim C312: within 2A
with sigma of 0.04 and sigma for terminal atoms of 0.08
P8 \\sim C259 \\sim C260 \\sim C261 \\sim C262 \\sim C263 \\sim C264: within 2A
with sigma of 0.04 and sigma for terminal atoms of 0.08
C285 \\sim C286 \\sim C279 \\sim S24 \\sim C280 \\sim C282 \\sim C283 \\sim
C284 \\sim C281: within 2A with sigma of 0.04 and sigma for terminal atoms of
0.08
C266 \\sim C265 \\sim C267: within 2A with sigma of 0.04 and sigma for terminal
atoms of 0.08
Ag24 \\sim Ag31 \\sim Ag6 \\sim Ag30 \\sim Ag29 \\sim Ag32 \\sim Ag8 \\sim
Ag23: within 2A with sigma of 0.04 and sigma for terminal atoms of 0.08
Ag6 \\sim Ag31 \\sim Ag8 \\sim Ag24 \\sim Ag23: within 2A with sigma of 0.04
and sigma for terminal atoms of 0.08
Ag31 \\sim Ag6: within 2A with sigma of 0.04 and sigma for terminal atoms of
0.08
Ag6 \\sim Ag31 \\sim Ag24 \\sim Ag23 \\sim Ag8: within 2A with sigma of 0.04
and sigma for terminal atoms of 0.08
H \\sim Ag6 \\sim Ag31: within 2A with sigma of 0.04 and sigma for terminal
atoms of 0.08
HA \\sim Ag23 \\sim Ag8 \\sim Ag8: within 2A with sigma of 0.04 and sigma for
terminal atoms of 0.08
HB \\sim Ag6: within 2A with sigma of 0.04 and sigma for terminal atoms of 0.08
C317 \\sim C318: within 2A with sigma of 0.04 and sigma for terminal atoms of
0.08
Uanis(C318) \\sim Ueq, Uanis(C319) \\sim Ueq, Uanis(C320) \\sim Ueq,
Uanis(C313) \\sim Ueq: with sigma of 0.01 and sigma for terminal atoms of 0.02
Uanis(C276) \\sim Ueq: with sigma of 0.01 and sigma for terminal atoms of 0.02
Uanis(C324) \\sim Ueq, Uanis(C327) \\sim Ueq, Uanis(C293) \\sim Ueq,
Uanis(C275) \\sim Ueq, Uanis(C277) \\sim Ueq, Uanis(C289) \\sim Ueq,
Uanis(C311) \\sim Ueq, Uanis(C331) \\sim Ueq, Uanis(C267) \\sim Ueq,
Uanis(C268) \\sim Ueq, Uanis(C273) \\sim Ueq, Uanis(C282) \\sim Ueq,
Uanis(C259) \\sim Ueq, Uanis(C263) \\sim Ueq: with sigma of 0.01 and sigma for
terminal atoms of 0.02
Uanis(C278) \\sim Ueq: with sigma of 0.01 and sigma for terminal atoms of 0.02
Uanis(Ag8) \\sim Ueq, Uanis(Ag8) \\sim Ueq, Uanis(Ag8) \\sim Ueq, Uanis(Ag8)
\\sim Ueq: with sigma of 0.01 and sigma for terminal atoms of 0.02
Uanis(C274) \\sim Ueq: with sigma of 0.01 and sigma for terminal atoms of 0.02
Uanis(C254) \\sim Ueq, Uanis(C255) \\sim Ueq, Uanis(C253) \\sim Ueq: with sigma
of 0.01 and sigma for terminal atoms of 0.02
Uanis(C284) \\sim Ueq, Uanis(C316) \\sim Ueq, Uanis(C315) \\sim Ueq: with sigma
of 0.01 and sigma for terminal atoms of 0.02
Uanis(Ag6) \\sim Ueq: with sigma of 0.01 and sigma for terminal atoms of 0.02
Uanis(C326) \\sim Ueq: with sigma of 0.01 and sigma for terminal atoms of 0.02
Uanis(C292) \\sim Ueq: with sigma of 0.01 and sigma for terminal atoms of 0.02
Uanis(C330) \\sim Ueq: with sigma of 0.01 and sigma for terminal atoms of 0.02
Uanis(C280) \\sim Ueq, Uanis(C281) \\sim Ueq: with sigma of 0.01 and sigma for
terminal atoms of 0.02
Uanis(C301) \\sim Ueq: with sigma of 0.01 and sigma for terminal atoms of 0.02
Uanis(C307) \\sim Ueq: with sigma of 0.01 and sigma for terminal atoms of 0.02
Uanis(Ag8) \\sim Ueq: with sigma of 0.01 and sigma for terminal atoms of 0.02
: with sigma of 0.01 and sigma for terminal atoms of 0.02
Uanis(C318) \\sim Ueq, Uanis(C326) \\sim Ueq, Uanis(C284) \\sim Ueq,
Uanis(C292) \\sim Ueq, Uanis(C334) \\sim Ueq, Uanis(C276) \\sim Ueq: with sigma
of 0.01 and sigma for terminal atoms of 0.02
Uanis(C334) \\sim Ueq: with sigma of 0.01 and sigma for terminal atoms of 0.02
6.a Aromatic/amide H refined with riding coordinates:
 C324(H324), C327(H327), C328(H328), C294(H294), C293(H293), C290(H290),
 C306(H306), C305(H305), C304(H304), C303(H303), C302(H302), C332(H332),
 C335(H335), C336(H336), C274(H274), C278(H278), C277(H277), C296(H296),
 C297(H297), C298(H298), C299(H299), C300(H300), C308(H308), C309(H309),
 C310(H310), C311(H311), C312(H312), C266(H266), C267(H267), C268(H268),
 C269(H269), C270(H270), C282(H282), C286(H286), C285(H285), C262(H262),
 C261(H261), C260(H260), C264(H264), C263(H263), C258(H258), C257(H257),
 C256(H256), C255(H255), C254(H254), C316(H316), C319(H319), C320(H320)
6.b Fitted hexagon refined as free rotating group:
 C321(C322,C324,C325,C327,C328), C287(C294,C293,C291,C290,C288), C301(C306,
 C305,C304,C303,C302), C329(C330,C332,C333,C335,C336), C275(C274,C272,C271,C278,
 C277), C295(C296,C297,C298,C299,C300), C307(C308,C309,C310,C311,C312),
 C265(C266,C267,C268,C269,C270), C283(C282,C280,C279,C286,C285), C262(C261,C260,
 C259,C264,C263), C253(C258,C257,C256,C255,C254), C314(C316,C317,C319,C320,C313)
6.c Idealised Me refined as rotating group:
 C326(H32A,H32B,H32C), C276(H27A,H27B,H27C), C289(H28A,H28B,H28C), C292(H29A,
 H29B,H29C), C334(H33A,H33B,H33C), C323(H32D,H32E,H32F), C331(H33D,H33E,H33F),
 C281(H28D,H28E,H28F), C273(H27D,H27E,H27F), C284(H28G,H28H,H28I), C318(H31A,
 H31B,H31C), C315(H31D,H31E,H31F)
;
_olex2_submission_special_instructions 'No special instructions were received'
_oxdiff_exptl_absorpt_empirical_details
;
Empirical correction (ABSPACK) includes:
- Absorption correction using spherical harmonics
- Frame scaling
- Detector area scaling
;
_oxdiff_exptl_absorpt_empirical_full_max 8.923
_oxdiff_exptl_absorpt_empirical_full_min 0.355

loop_
_space_group_symop_operation_xyz
'x, y, z'
'-y, x, z'
'-x, -y, z'
'y, -x, z'
'-x+1/2, y+1/2, z+1/2'
'x+1/2, -y+1/2, z+1/2'
'-y+1/2, -x+1/2, z+1/2'
'y+1/2, x+1/2, z+1/2'

loop_
_atom_site_label
_atom_site_type_symbol
_atom_site_fract_x
_atom_site_fract_y
_atom_site_fract_z
_atom_site_U_iso_or_equiv
_atom_site_adp_type
_atom_site_occupancy
_atom_site_site_symmetry_order
_atom_site_calc_flag
_atom_site_refinement_flags_posn
_atom_site_refinement_flags_adp
Ag39 Ag 0.66139(8) 0.40943(8) 0.31979(10) 0.0647(6) Uani 1 1 d . U
Ag30 Ag 0.54985(8) 0.37122(7) 0.38828(9) 0.0598(5) Uani 1 1 d D U
Ag29 Ag 0.50622(8) 0.42615(7) 0.31188(9) 0.0599(5) Uani 1 1 d D U
Ag31 Ag 0.46809(7) 0.34647(7) 0.45866(9) 0.0597(6) Uani 1 1 d . U
Ag32 Ag 0.60852(8) 0.38740(8) 0.48992(10) 0.0628(6) Uani 1 1 d . U
Ag24 Ag 0.52655(8) 0.36276(8) 0.55951(10) 0.0648(6) Uani 1 1 d . U
Ag23 Ag 0.53287(9) 0.43313(8) 0.63551(9) 0.0674(6) Uani 1 1 d . U
Ag40 Ag 0.66320(8) 0.41173(9) 0.62646(10) 0.0691(6) Uani 1 1 d . U
Ag6 Ag 0.46867(12) 0.44202(14) 0.41891(15) 0.1089(12) Uani 1 1 d D U
Ag8 Ag 0.55837(14) 0.46828(11) 0.52855(15) 0.1079(12) Uani 1 1 d . U
S14 S 0.6299(3) 0.3622(3) 0.4017(3) 0.0657(17) Uani 1 1 d . U
S15 S 0.5835(3) 0.4309(3) 0.2759(3) 0.0654(18) Uani 1 1 d . U
S23 S 0.6070(3) 0.3562(3) 0.5793(3) 0.0663(17) Uani 1 1 d . U
S13 S 0.6770(3) 0.4844(3) 0.3688(3) 0.0638(18) Uani 1 1 d . U
S22 S 0.6027(3) 0.4639(3) 0.6701(3) 0.077(2) Uani 1 1 d . U
S24 S 0.4626(3) 0.3141(3) 0.5468(3) 0.0693(19) Uani 1 1 d . U
P6 P 0.7190(4) 0.3735(4) 0.2678(5) 0.088(3) Uani 1 1 d . U
P8 P 0.7217(4) 0.3800(4) 0.6797(5) 0.099(3) Uani 1 1 d . U
C321 C 0.6445(7) 0.3039(5) 0.3964(5) 0.071(6) Uani 1 1 d . U
C322 C 0.6880(6) 0.2900(7) 0.4058(8) 0.084(9) Uani 1 1 d DG U
C324 C 0.6991(6) 0.2451(8) 0.4012(10) 0.090(8) Uani 1 1 d G U
H324 H 0.7282 0.2358 0.4076 0.108 Uiso 1 1 calc R .
C325 C 0.6667(8) 0.2142(5) 0.3872(10) 0.096(10) Uani 1 1 d G U
C327 C 0.6232(7) 0.2281(7) 0.3778(11) 0.093(8) Uani 1 1 d G U
H327 H 0.6015 0.2074 0.3684 0.112 Uiso 1 1 calc R .
C328 C 0.6121(5) 0.2730(7) 0.3824(9) 0.080(8) Uani 1 1 d G U
H328 H 0.5830 0.2823 0.3761 0.096 Uiso 1 1 calc R .
C287 C 0.6262(7) 0.3003(6) 0.5784(9) 0.074(6) Uani 1 1 d . U
C294 C 0.6438(8) 0.2830(8) 0.5324(8) 0.093(10) Uani 1 1 d G U
H294 H 0.6445 0.3004 0.5024 0.112 Uiso 1 1 calc R .
C293 C 0.6603(8) 0.2397(8) 0.5314(9) 0.097(9) Uani 1 1 d G U
H293 H 0.6721 0.2281 0.5006 0.117 Uiso 1 1 calc R .
C291 C 0.6593(8) 0.2137(6) 0.5763(12) 0.118(14) Uani 1 1 d DG U
C290 C 0.6417(8) 0.2309(7) 0.6222(10) 0.101(12) Uani 1 1 d G U
H290 H 0.6411 0.2135 0.6523 0.121 Uiso 1 1 calc R .
C288 C 0.6252(8) 0.2743(7) 0.6233(8) 0.088(8) Uani 1 1 d G U
C301 C 0.7672(8) 0.3567(10) 0.3063(12) 0.092(7) Uani 1 1 d . U
C306 C 0.7850(10) 0.3892(8) 0.3389(14) 0.120(11) Uani 1 1 d G U
H306 H 0.7725 0.4176 0.3395 0.145 Uiso 1 1 calc R .
C305 C 0.8214(10) 0.3794(11) 0.3704(14) 0.132(13) Uani 1 1 d G U
H305 H 0.8333 0.4012 0.3921 0.158 Uiso 1 1 calc R .
C304 C 0.8401(9) 0.3370(13) 0.3693(14) 0.143(14) Uani 1 1 d G U
H304 H 0.8645 0.3304 0.3904 0.171 Uiso 1 1 calc R .
C303 C 0.8224(10) 0.3044(9) 0.3368(15) 0.147(14) Uani 1 1 d G U
H303 H 0.8349 0.2760 0.3361 0.176 Uiso 1 1 calc R .
C302 C 0.7859(10) 0.3142(9) 0.3053(13) 0.121(11) Uani 1 1 d G U
H302 H 0.7740 0.2924 0.2835 0.145 Uiso 1 1 calc R .
C329 C 0.7358(5) 0.4937(4) 0.3656(9) 0.077(7) Uani 1 1 d . U
C330 C 0.7550(7) 0.5067(6) 0.3186(7) 0.076(7) Uani 1 1 d DG U
C332 C 0.8008(7) 0.5135(7) 0.3154(9) 0.088(9) Uani 1 1 d G U
H332 H 0.8136 0.5221 0.2839 0.106 Uiso 1 1 calc R .
C333 C 0.8274(5) 0.5073(8) 0.3592(12) 0.108(12) Uani 1 1 d G U
C335 C 0.8082(8) 0.4944(9) 0.4063(10) 0.114(14) Uani 1 1 d G U
H335 H 0.8260 0.4903 0.4356 0.137 Uiso 1 1 calc R .
C336 C 0.7624(8) 0.4876(7) 0.4095(8) 0.091(10) Uani 1 1 d G U
H336 H 0.7496 0.4790 0.4410 0.109 Uiso 1 1 calc R .
C326 C 0.6816(16) 0.1666(14) 0.3855(19) 0.119(12) Uani 1 1 d . U
H32A H 0.7127 0.1654 0.3767 0.179 Uiso 1 1 calc GR .
H32B H 0.6647 0.1508 0.3596 0.179 Uiso 1 1 calc GR .
H32C H 0.6770 0.1531 0.4190 0.179 Uiso 1 1 calc GR .
C275 C 0.6056(9) 0.4526(8) 0.8495(6) 0.096(8) Uani 1 1 d . U
C274 C 0.6391(8) 0.4757(8) 0.8234(9) 0.088(7) Uani 1 1 d G U
H274 H 0.6621 0.4889 0.8422 0.105 Uiso 1 1 calc R .
C272 C 0.6381(7) 0.4791(7) 0.7693(9) 0.093(11) Uani 1 1 d G U
C271 C 0.6037(7) 0.4593(5) 0.7412(6) 0.068(6) Uani 1 1 d G U
C278 C 0.5702(7) 0.4362(7) 0.7673(9) 0.084(7) Uani 1 1 d G U
H278 H 0.5472 0.4230 0.7485 0.101 Uiso 1 1 calc R .
C277 C 0.5712(8) 0.4328(8) 0.8214(9) 0.098(8) Uani 1 1 d G U
H277 H 0.5488 0.4174 0.8388 0.118 Uiso 1 1 calc R .
C295 C 0.7011(9) 0.3198(7) 0.2385(11) 0.088(8) Uani 1 1 d . U
C296 C 0.7162(9) 0.3040(9) 0.1907(11) 0.116(15) Uani 1 1 d G U
H296 H 0.7367 0.3205 0.1714 0.139 Uiso 1 1 calc R .
C297 C 0.7008(10) 0.2634(10) 0.1716(9) 0.111(14) Uani 1 1 d G U
H297 H 0.7109 0.2528 0.1396 0.134 Uiso 1 1 calc R .
C298 C 0.6702(9) 0.2387(8) 0.2003(12) 0.106(12) Uani 1 1 d G U
H298 H 0.6598 0.2116 0.1875 0.127 Uiso 1 1 calc R .
C299 C 0.6550(8) 0.2546(8) 0.2481(11) 0.094(10) Uani 1 1 d G U
H299 H 0.6345 0.2381 0.2673 0.113 Uiso 1 1 calc R .
C300 C 0.6704(9) 0.2952(8) 0.2672(9) 0.104(12) Uani 1 1 d G U
H300 H 0.6603 0.3058 0.2992 0.125 Uiso 1 1 calc R .
C276 C 0.6032(18) 0.4445(17) 0.9077(18) 0.124(13) Uani 1 1 d . U
H27A H 0.6328 0.4407 0.9214 0.187 Uiso 1 1 calc GR .
H27B H 0.5860 0.4181 0.9145 0.187 Uiso 1 1 calc GR .
H27C H 0.5893 0.4696 0.9244 0.187 Uiso 1 1 calc GR .
C289 C 0.6045(13) 0.2931(14) 0.6748(17) 0.097(9) Uani 1 1 d . U
H28A H 0.5952 0.3234 0.6694 0.145 Uiso 1 1 calc GR .
H28B H 0.6264 0.2921 0.7022 0.145 Uiso 1 1 calc GR .
H28C H 0.5792 0.2753 0.6846 0.145 Uiso 1 1 calc GR .
C292 C 0.6774(12) 0.1670(8) 0.572(2) 0.119(12) Uani 1 1 d D U
H29A H 0.6539 0.1470 0.5628 0.179 Uiso 1 1 calc GR .
H29B H 0.6894 0.1583 0.6057 0.179 Uiso 1 1 calc GR .
H29C H 0.7006 0.1661 0.5466 0.179 Uiso 1 1 calc GR .
C334 C 0.8772(16) 0.5164(14) 0.358(2) 0.130(14) Uani 1 1 d . U
H33A H 0.8931 0.4887 0.3609 0.194 Uiso 1 1 calc GR .
H33B H 0.8851 0.5356 0.3863 0.194 Uiso 1 1 calc GR .
H33C H 0.8848 0.5306 0.3254 0.194 Uiso 1 1 calc GR .
C307 C 0.7413(11) 0.4075(11) 0.2161(12) 0.102(7) Uani 1 1 d . U
C308 C 0.7104(9) 0.4227(14) 0.1797(16) 0.145(13) Uani 1 1 d G U
H308 H 0.6803 0.4159 0.1836 0.174 Uiso 1 1 calc R .
C309 C 0.7245(13) 0.4482(15) 0.1375(15) 0.171(15) Uani 1 1 d G U
H309 H 0.7039 0.4584 0.1131 0.206 Uiso 1 1 calc R .
C310 C 0.7694(15) 0.4585(14) 0.1316(14) 0.164(15) Uani 1 1 d G U
H310 H 0.7789 0.4755 0.1034 0.196 Uiso 1 1 calc R .
C311 C 0.8003(10) 0.4433(13) 0.1680(16) 0.145(12) Uani 1 1 d G U
H311 H 0.8304 0.4502 0.1641 0.174 Uiso 1 1 calc R .
C312 C 0.7862(10) 0.4178(12) 0.2103(13) 0.128(11) Uani 1 1 d G U
H312 H 0.8068 0.4076 0.2346 0.154 Uiso 1 1 calc R .
C323 C 0.7220(10) 0.3236(11) 0.4232(18) 0.123(18) Uani 1 1 d D U
H32D H 0.7191 0.3502 0.4025 0.184 Uiso 1 1 calc GR .
H32E H 0.7514 0.3115 0.4188 0.184 Uiso 1 1 calc GR .
H32F H 0.7172 0.3308 0.4593 0.184 Uiso 1 1 calc GR .
C331 C 0.7293(15) 0.5145(12) 0.2689(12) 0.116(12) Uani 1 1 d D U
H33D H 0.7081 0.4908 0.2640 0.174 Uiso 1 1 calc GR .
H33E H 0.7496 0.5152 0.2399 0.174 Uiso 1 1 calc GR .
H33F H 0.7138 0.5424 0.2711 0.174 Uiso 1 1 calc GR .
C281 C 0.4018(7) 0.2363(10) 0.5152(14) 0.093(10) Uani 1 1 d D U
H28D H 0.3998 0.2274 0.4793 0.140 Uiso 1 1 calc GR .
H28E H 0.3987 0.2681 0.5177 0.140 Uiso 1 1 calc GR .
H28F H 0.3785 0.2221 0.5348 0.140 Uiso 1 1 calc GR .
C265 C 0.7008(10) 0.3428(9) 0.7307(11) 0.106(9) Uani 1 1 d . U
C266 C 0.6691(11) 0.3612(8) 0.7640(13) 0.128(12) Uani 1 1 d G U
H266 H 0.6598 0.3905 0.7592 0.153 Uiso 1 1 calc R .
C267 C 0.6514(10) 0.3358(10) 0.8044(12) 0.124(10) Uani 1 1 d G U
H267 H 0.6303 0.3481 0.8266 0.148 Uiso 1 1 calc R .
C268 C 0.6654(10) 0.2920(10) 0.8114(11) 0.112(10) Uani 1 1 d G U
H268 H 0.6535 0.2750 0.8385 0.134 Uiso 1 1 calc R .
C269 C 0.6970(10) 0.2735(7) 0.7781(12) 0.125(17) Uani 1 1 d G U
H269 H 0.7063 0.2442 0.7829 0.150 Uiso 1 1 calc R .
C270 C 0.7147(9) 0.2989(9) 0.7377(10) 0.096(10) Uani 1 1 d G U
H270 H 0.7359 0.2866 0.7155 0.115 Uiso 1 1 calc R .
C273 C 0.6750(15) 0.5059(14) 0.7427(19) 0.112(12) Uani 1 1 d . U
H27D H 0.6636 0.5346 0.7328 0.168 Uiso 1 1 calc GR .
H27E H 0.6850 0.4902 0.7121 0.168 Uiso 1 1 calc GR .
H27F H 0.6995 0.5096 0.7664 0.168 Uiso 1 1 calc GR .
C283 C 0.5007(9) 0.1664(6) 0.5595(12) 0.132(12) Uani 1 1 d . U
C282 C 0.4586(8) 0.1778(6) 0.5410(11) 0.113(8) Uani 1 1 d DG U
H282 H 0.4385 0.1556 0.5315 0.136 Uiso 1 1 calc R .
C280 C 0.4465(6) 0.2225(7) 0.5369(9) 0.091(7) Uani 1 1 d DG U
C279 C 0.4765(6) 0.2556(6) 0.5512(6) 0.078(7) Uani 1 1 d DG U
C286 C 0.5186(7) 0.2442(8) 0.5697(10) 0.097(10) Uani 1 1 d G U
H286 H 0.5387 0.2664 0.5793 0.116 Uiso 1 1 calc R .
C285 C 0.5307(7) 0.1995(9) 0.5738(12) 0.130(12) Uani 1 1 d G U
H285 H 0.5588 0.1919 0.5862 0.157 Uiso 1 1 calc R .
C284 C 0.514(2) 0.1184(16) 0.566(2) 0.145(14) Uani 1 1 d . U
H28G H 0.5098 0.1094 0.6016 0.218 Uiso 1 1 calc GR .
H28H H 0.5452 0.1151 0.5570 0.218 Uiso 1 1 calc GR .
H28I H 0.4965 0.1000 0.5434 0.218 Uiso 1 1 calc GR .
C262 C 0.8165(11) 0.2917(11) 0.5786(14) 0.143(13) Uani 1 1 d . U
H262 H 0.8349 0.2743 0.5576 0.171 Uiso 1 1 calc R .
C261 C 0.8352(7) 0.3210(11) 0.6146(16) 0.139(12) Uani 1 1 d G U
H261 H 0.8660 0.3232 0.6176 0.167 Uiso 1 1 calc R .
C260 C 0.8078(10) 0.3470(9) 0.6461(13) 0.121(10) Uani 1 1 d G U
H260 H 0.8203 0.3666 0.6701 0.145 Uiso 1 1 calc R .
C259 C 0.7617(9) 0.3437(9) 0.6416(12) 0.108(7) Uani 1 1 d G U
C264 C 0.7430(7) 0.3144(10) 0.6056(13) 0.108(9) Uani 1 1 d G U
H264 H 0.7122 0.3122 0.6026 0.130 Uiso 1 1 calc R .
C263 C 0.7705(12) 0.2884(10) 0.5741(12) 0.123(10) Uani 1 1 d G U
H263 H 0.7580 0.2688 0.5500 0.148 Uiso 1 1 calc R .
C318 C 0.6075(16) 0.439(2) 0.042(2) 0.169(15) Uani 1 1 d . U
H31A H 0.6054 0.4084 0.0310 0.253 Uiso 1 1 calc GR .
H31B H 0.6358 0.4509 0.0320 0.253 Uiso 1 1 calc GR .
H31C H 0.5840 0.4559 0.0265 0.253 Uiso 1 1 calc GR .
C253 C 0.7573(11) 0.4230(10) 0.7129(15) 0.123(8) Uani 1 1 d . U
C258 C 0.7690(12) 0.4604(13) 0.6838(12) 0.125(11) Uani 1 1 d G U
H258 H 0.7618 0.4619 0.6485 0.150 Uiso 1 1 calc R .
C257 C 0.7916(13) 0.4955(11) 0.7074(16) 0.143(13) Uani 1 1 d G U
H257 H 0.7994 0.5205 0.6880 0.171 Uiso 1 1 calc R .
C256 C 0.8024(14) 0.4933(12) 0.7601(16) 0.168(15) Uani 1 1 d G U
H256 H 0.8175 0.5168 0.7759 0.202 Uiso 1 1 calc R .
C255 C 0.7907(14) 0.4560(15) 0.7892(12) 0.155(12) Uani 1 1 d G U
H255 H 0.7980 0.4545 0.8245 0.186 Uiso 1 1 calc R .
C254 C 0.7682(13) 0.4208(12) 0.7656(15) 0.142(10) Uani 1 1 d G U
H254 H 0.7604 0.3958 0.7851 0.170 Uiso 1 1 calc R .
C314 C 0.5856(10) 0.3960(8) 0.1757(11) 0.114(10) Uani 1 1 d D U
C316 C 0.5919(11) 0.3999(10) 0.1222(10) 0.114(9) Uani 1 1 d G U
H316 H 0.5886 0.3751 0.1007 0.137 Uiso 1 1 calc R .
C317 C 0.6032(10) 0.4410(13) 0.1006(9) 0.173(16) Uani 1 1 d G U
C319 C 0.6081(12) 0.4781(10) 0.1327(14) 0.133(9) Uani 1 1 d G U
H319 H 0.6156 0.5055 0.1183 0.160 Uiso 1 1 calc R .
C320 C 0.6017(10) 0.4741(8) 0.1863(13) 0.116(8) Uani 1 1 d G U
H320 H 0.6050 0.4990 0.2077 0.139 Uiso 1 1 calc R .
C313 C 0.5905(5) 0.4331(9) 0.2078(8) 0.088(6) Uani 1 1 d G U
C315 C 0.576(2) 0.3528(11) 0.2026(19) 0.126(12) Uani 1 1 d D U
H31D H 0.5528 0.3373 0.1842 0.189 Uiso 1 1 calc GR .
H31E H 0.5666 0.3586 0.2378 0.189 Uiso 1 1 calc GR .
H31F H 0.6025 0.3348 0.2030 0.189 Uiso 1 1 calc GR .
H H 0.450(10) 0.412(10) 0.470(15) 0.09(3) Uiso 1 1 d . U
HA H 0.523(11) 0.434(10) 0.565(15) 0.08(2) Uiso 1 1 d . U
HB H 0.4294(4) 0.4738(4) 0.3894(5) 0.10(3) Uiso 1 1 d D U

loop_
_atom_site_aniso_label
_atom_site_aniso_U_11
_atom_site_aniso_U_22
_atom_site_aniso_U_33
_atom_site_aniso_U_23
_atom_site_aniso_U_13
_atom_site_aniso_U_12
Ag39 0.0647(13) 0.0695(14) 0.0598(15) -0.0124(11) 0.0113(11) 0.0095(10)
Ag30 0.0726(13) 0.0607(12) 0.0460(12) 0.0006(10) 0.0002(11) 0.0052(10)
Ag29 0.0766(14) 0.0630(12) 0.0402(11) -0.0007(10) -0.0008(10) 0.0053(10)
Ag31 0.0579(12) 0.0600(12) 0.0612(15) -0.0003(10) 0.0075(10) 0.0005(9)
Ag32 0.0622(12) 0.0624(12) 0.0639(14) 0.0002(11) 0.0033(11) -0.0001(10)
Ag24 0.0764(14) 0.0701(14) 0.0480(13) -0.0020(11) -0.0015(11) 0.0062(11)
Ag23 0.0929(17) 0.0693(14) 0.0401(12) 0.0007(10) 0.0062(12) 0.0058(12)
Ag40 0.0739(14) 0.0765(15) 0.0568(15) 0.0127(12) -0.0156(12) 0.0029(11)
Ag6 0.092(2) 0.140(3) 0.094(2) 0.051(2) 0.0284(18) 0.0355(19)
Ag8 0.141(3) 0.091(2) 0.092(2) -0.0279(17) 0.053(2) -0.039(2)
S14 0.074(4) 0.057(4) 0.066(4) -0.006(3) 0.001(3) 0.004(3)
S15 0.073(4) 0.074(5) 0.050(4) -0.004(3) 0.008(3) 0.003(4)
S23 0.074(4) 0.066(4) 0.059(4) 0.002(3) 0.002(3) 0.003(3)
S13 0.061(4) 0.067(4) 0.063(5) -0.002(3) 0.013(3) -0.008(3)
S22 0.094(6) 0.094(6) 0.043(4) 0.009(4) 0.008(4) 0.001(4)
S24 0.076(4) 0.065(4) 0.067(5) 0.012(4) 0.010(4) 0.004(3)
P6 0.080(6) 0.097(6) 0.085(7) -0.022(5) 0.022(5) 0.016(5)
P8 0.093(7) 0.112(7) 0.093(7) 0.036(5) -0.036(5) 0.000(5)
C321 0.072(12) 0.070(9) 0.071(19) -0.004(9) 0.004(15) 0.009(8)
C322 0.072(14) 0.088(13) 0.09(3) -0.004(19) 0.001(18) 0.018(10)
C324 0.090(11) 0.090(10) 0.091(14) 0.003(11) 0.004(11) 0.018(8)
C325 0.097(16) 0.082(14) 0.11(3) -0.01(2) 0.02(2) 0.015(11)
C327 0.096(11) 0.081(9) 0.103(15) -0.005(11) 0.000(11) -0.002(9)
C328 0.088(16) 0.076(11) 0.08(2) -0.008(18) -0.012(19) 0.003(11)
C287 0.078(17) 0.072(9) 0.071(13) 0.001(8) -0.030(14) 0.006(11)
C294 0.09(2) 0.109(19) 0.084(17) -0.016(14) -0.016(19) 0.04(2)
C293 0.100(14) 0.098(11) 0.093(13) -0.011(9) 0.000(11) 0.015(11)
C291 0.14(4) 0.10(2) 0.12(2) 0.001(16) 0.02(3) 0.03(3)
C290 0.11(3) 0.083(18) 0.11(2) 0.025(16) 0.02(2) 0.03(2)
C288 0.088(19) 0.075(14) 0.102(16) 0.021(12) 0.011(17) 0.026(15)
C301 0.077(10) 0.099(11) 0.101(12) -0.017(9) 0.019(9) 0.016(9)
C306 0.09(2) 0.12(2) 0.15(3) -0.02(2) -0.012(17) 0.005(18)
C305 0.11(3) 0.14(3) 0.15(3) -0.02(2) -0.021(19) 0.02(2)
C304 0.10(3) 0.16(3) 0.17(4) -0.03(3) 0.00(2) 0.04(2)
C303 0.11(3) 0.16(3) 0.17(4) -0.05(2) -0.01(2) 0.07(2)
C302 0.09(2) 0.119(18) 0.15(3) -0.02(2) 0.012(18) 0.039(17)
C329 0.060(11) 0.073(18) 0.097(16) 0.020(16) 0.020(10) -0.015(13)
C330 0.074(9) 0.077(12) 0.076(10) -0.006(10) 0.028(8) -0.006(10)
C332 0.069(11) 0.08(2) 0.11(2) 0.01(2) 0.040(11) 0.018(16)
C333 0.081(14) 0.11(3) 0.13(3) -0.01(3) 0.015(12) -0.01(2)
C335 0.077(13) 0.13(4) 0.13(3) 0.03(3) 0.000(15) 0.01(2)
C336 0.071(11) 0.10(3) 0.100(18) 0.01(2) 0.004(12) 0.016(18)
C326 0.13(2) 0.093(12) 0.13(2) -0.012(19) 0.02(2) 0.026(13)
C275 0.105(13) 0.101(14) 0.081(10) 0.007(10) -0.003(9) -0.010(10)
C274 0.098(12) 0.090(13) 0.075(9) 0.001(10) -0.014(9) -0.009(10)
C272 0.10(2) 0.12(3) 0.068(11) 0.014(19) -0.024(15) -0.014(18)
C271 0.100(18) 0.055(16) 0.050(9) 0.018(10) -0.014(7) 0.004(11)
C278 0.093(12) 0.089(13) 0.070(9) -0.003(10) 0.009(9) -0.010(10)
C277 0.100(12) 0.113(14) 0.080(10) 0.010(11) 0.005(10) -0.016(10)
C295 0.09(2) 0.084(14) 0.09(2) -0.016(13) 0.012(13) 0.024(12)
C296 0.11(3) 0.13(3) 0.11(3) -0.04(2) 0.03(3) 0.00(2)
C297 0.10(3) 0.15(3) 0.08(3) -0.05(2) 0.02(2) 0.00(2)
C298 0.07(2) 0.13(3) 0.11(3) -0.04(2) 0.003(19) 0.01(2)
C299 0.08(2) 0.10(2) 0.11(3) -0.012(19) 0.03(2) 0.016(15)
C300 0.15(4) 0.073(19) 0.09(3) 0.005(16) 0.02(2) 0.018(16)
C276 0.15(2) 0.15(3) 0.080(12) 0.014(18) -0.009(15) -0.01(2)
C289 0.102(18) 0.093(16) 0.095(15) 0.021(13) 0.010(15) 0.026(14)
C292 0.14(2) 0.101(15) 0.11(2) -0.010(14) -0.001(19) 0.027(18)
C334 0.091(13) 0.15(3) 0.15(3) 0.00(2) 0.013(14) -0.011(19)
C307 0.101(11) 0.106(11) 0.098(11) -0.014(9) 0.023(8) 0.008(9)
C308 0.14(2) 0.17(3) 0.12(3) 0.03(2) 0.00(2) -0.01(3)
C309 0.15(2) 0.21(4) 0.15(3) 0.06(2) 0.00(2) -0.02(3)
C310 0.15(2) 0.19(3) 0.15(3) 0.02(3) 0.03(2) 0.00(3)
C311 0.142(14) 0.148(16) 0.145(16) 0.008(11) 0.023(11) -0.016(11)
C312 0.113(15) 0.15(3) 0.12(2) -0.014(19) 0.034(17) -0.02(2)
C323 0.059(17) 0.10(2) 0.21(6) -0.02(3) -0.01(3) 0.023(16)
C331 0.115(19) 0.13(2) 0.105(17) 0.021(19) -0.003(15) -0.003(19)
C281 0.080(14) 0.091(17) 0.11(2) -0.019(16) 0.001(14) -0.015(12)
C265 0.11(3) 0.110(18) 0.09(2) 0.036(17) -0.021(12) 0.013(13)
C266 0.16(3) 0.14(2) 0.09(2) 0.032(18) -0.012(15) 0.04(2)
C267 0.134(15) 0.117(13) 0.121(14) 0.009(11) 0.008(11) 0.011(11)
C268 0.119(15) 0.109(13) 0.106(15) 0.006(11) 0.002(11) 0.010(11)
C269 0.12(4) 0.12(3) 0.13(4) 0.06(3) 0.03(3) 0.03(3)
C270 0.08(2) 0.106(19) 0.10(3) 0.038(18) -0.021(15) -0.002(17)
C273 0.13(2) 0.12(2) 0.086(18) 0.008(18) -0.016(16) -0.037(17)
C283 0.13(2) 0.087(13) 0.18(3) -0.01(2) -0.02(2) 0.012(14)
C282 0.118(12) 0.093(9) 0.128(15) 0.004(11) 0.001(11) -0.007(9)
C280 0.090(11) 0.083(8) 0.100(13) 0.008(10) 0.002(10) -0.013(8)
C279 0.081(13) 0.075(8) 0.077(18) 0.014(11) 0.001(14) 0.000(9)
C286 0.094(17) 0.083(13) 0.11(3) 0.01(2) -0.021(19) 0.009(12)
C285 0.12(2) 0.089(14) 0.18(3) 0.01(2) -0.04(2) 0.022(14)
C284 0.16(2) 0.094(14) 0.18(3) 0.01(2) 0.00(2) 0.007(15)
C262 0.111(15) 0.15(3) 0.17(3) 0.05(2) 0.00(2) 0.04(2)
C261 0.086(16) 0.13(3) 0.20(3) 0.06(2) -0.030(17) 0.038(17)
C260 0.095(12) 0.10(2) 0.17(3) 0.066(18) -0.030(16) 0.014(15)
C259 0.099(10) 0.109(11) 0.117(12) 0.032(9) -0.014(9) 0.017(9)
C264 0.097(17) 0.09(2) 0.14(2) 0.035(13) -0.017(15) 0.024(15)
C263 0.120(14) 0.123(14) 0.126(14) 0.018(10) 0.002(11) 0.012(11)
C318 0.21(3) 0.18(3) 0.114(14) 0.009(14) 0.03(2) -0.01(2)
C253 0.110(12) 0.129(11) 0.131(12) 0.008(9) -0.030(10) -0.006(10)
C258 0.10(3) 0.13(2) 0.14(2) 0.004(17) -0.01(2) -0.020(19)
C257 0.14(3) 0.14(2) 0.15(3) -0.01(2) -0.03(3) -0.02(2)
C256 0.19(3) 0.16(3) 0.15(3) 0.00(2) -0.04(3) -0.03(3)
C255 0.159(16) 0.157(15) 0.148(14) -0.007(11) -0.024(11) -0.013(11)
C254 0.144(15) 0.147(14) 0.134(12) 0.000(10) -0.027(11) -0.007(11)
C314 0.14(3) 0.127(15) 0.072(12) -0.030(11) 0.01(2) -0.04(2)
C316 0.121(15) 0.130(12) 0.091(10) -0.020(9) 0.014(11) -0.005(11)
C317 0.26(4) 0.15(2) 0.107(15) 0.005(13) 0.02(3) -0.02(3)
C319 0.150(15) 0.132(12) 0.117(11) 0.017(9) 0.009(12) -0.014(12)
C320 0.131(15) 0.112(11) 0.105(10) 0.016(9) 0.008(11) -0.014(11)
C313 0.091(11) 0.103(10) 0.071(7) -0.008(7) 0.007(7) -0.010(10)
C315 0.17(3) 0.107(14) 0.11(2) -0.009(15) -0.02(2) 0.01(2)

loop_
_atom_type_symbol
_atom_type_description
_atom_type_scat_dispersion_real
_atom_type_scat_dispersion_imag
_atom_type_scat_source
C C 0.0033 0.0016 'International Tables Vol C Tables 4.2.6.8 and 6.1.1.4'
H H 0.0000 0.0000 'International Tables Vol C Tables 4.2.6.8 and 6.1.1.4'
Ag Ag -0.8971 1.1015 'International Tables Vol C Tables 4.2.6.8 and 6.1.1.4'
P P 0.1023 0.0942 'International Tables Vol C Tables 4.2.6.8 and 6.1.1.4'
S S 0.1246 0.1234 'International Tables Vol C Tables 4.2.6.8 and 6.1.1.4'

loop_
_exptl_crystal_face_index_h
_exptl_crystal_face_index_k
_exptl_crystal_face_index_l
_exptl_crystal_face_perp_dist
-5 -7 -1 0.1025
5 7 1 0.0755
0 0 1 0.1475
-5 2 4 0.1082
5 -2 -4 0.1082
5 1 4 0.1284
5 6 0 0.1195
-5 -6 0 0.0865
-2 12 -34 0.1186

loop_
_geom_angle_atom_site_label_1
_geom_angle_atom_site_label_2
_geom_angle_atom_site_label_3
_geom_angle
_geom_angle_site_symmetry_1
_geom_angle_site_symmetry_3
S15 Ag39 S14 98.5(3) . .
S13 Ag39 S14 98.1(3) . .
S13 Ag39 S15 98.7(3) . .
P6 Ag39 S14 116.1(3) . .
P6 Ag39 S15 119.8(4) . .
P6 Ag39 S13 121.1(3) . .
Ag29 Ag30 Ag31 99.88(10) . .
Ag29 Ag30 Ag32 136.25(10) . .
Ag29 Ag30 Ag6 70.17(9) . 2_655
Ag29 Ag30 Ag6 57.40(9) . .
Ag31 Ag30 Ag32 89.87(9) . .
Ag31 Ag30 Ag6 56.10(8) . .
Ag32 Ag30 Ag6 96.57(11) . .
Ag6 Ag30 Ag31 98.18(11) 2_655 .
Ag6 Ag30 Ag32 66.23(9) 2_655 .
Ag6 Ag30 Ag6 51.90(16) 2_655 .
S14 Ag30 Ag29 127.4(2) . .
S14 Ag30 Ag31 131.5(2) . .
S14 Ag30 Ag32 50.0(2) . .
S14 Ag30 Ag6 139.3(2) . .
S14 Ag30 Ag6 89.5(2) . 2_655
S14 Ag30 S13 137.7(3) . 4_565
S13 Ag30 Ag29 80.6(2) 4_565 .
S13 Ag30 Ag31 50.2(2) 4_565 .
S13 Ag30 Ag32 133.6(2) 4_565 .
S13 Ag30 Ag6 132.4(2) 4_565 2_655
S13 Ag30 Ag6 80.8(2) 4_565 .
Ag30 Ag29 Ag29 135.87(7) . 4_565
Ag30 Ag29 Ag29 98.28(10) . 2_655
Ag30 Ag29 Ag6 68.87(9) . .
Ag29 Ag29 Ag29 90.000(1) 2_655 4_565
Ag6 Ag29 Ag29 67.12(8) . 4_565
Ag6 Ag29 Ag29 96.95(9) . 2_655
S15 Ag29 Ag30 127.4(2) 4_565 .
S15 Ag29 Ag30 82.0(2) . .
S15 Ag29 Ag29 51.2(2) 4_565 4_565
S15 Ag29 Ag29 132.2(2) . 4_565
S15 Ag29 Ag29 133.1(2) 4_565 2_655
S15 Ag29 Ag29 50.0(2) . 2_655
S15 Ag29 Ag6 132.5(2) . .
S15 Ag29 Ag6 90.9(2) 4_565 .
S15 Ag29 S15 136.2(4) 4_565 .
Ag30 Ag31 Ag24 89.99(9) . .
Ag30 Ag31 Ag8 95.96(10) . 4_565
Ag32 Ag31 Ag30 134.87(10) 4_565 .
Ag32 Ag31 Ag24 99.56(9) 4_565 .
Ag32 Ag31 Ag6 69.93(9) 4_565 .
Ag32 Ag31 Ag8 57.14(8) 4_565 4_565
Ag24 Ag31 Ag8 55.50(8) . 4_565
Ag6 Ag31 Ag30 65.13(9) . .
Ag6 Ag31 Ag24 97.18(12) . .
Ag6 Ag31 Ag8 51.68(11) . 4_565
S13 Ag31 Ag30 51.1(2) 4_565 .
S13 Ag31 Ag32 124.2(2) 4_565 4_565
S13 Ag31 Ag24 134.4(2) 4_565 .
S13 Ag31 Ag6 87.4(2) 4_565 .
S13 Ag31 Ag8 137.8(2) 4_565 4_565
S13 Ag31 S24 139.4(3) 4_565 .
S24 Ag31 Ag30 132.3(2) . .
S24 Ag31 Ag32 82.8(2) . 4_565
S24 Ag31 Ag24 49.4(2) . .
S24 Ag31 Ag6 132.8(2) . .
S24 Ag31 Ag8 81.2(2) . 4_565
Ag31 Ag32 Ag30 99.19(10) 2_655 .
Ag31 Ag32 Ag24 136.46(10) 2_655 .
Ag31 Ag32 Ag8 69.53(9) 2_655 .
Ag24 Ag32 Ag30 89.77(9) . .
Ag8 Ag32 Ag30 96.63(12) . .
Ag8 Ag32 Ag24 67.13(9) . .
S14 Ag32 Ag30 49.3(2) . .
S14 Ag32 Ag31 83.2(2) . 2_655
S14 Ag32 Ag24 130.9(2) . .
S14 Ag32 Ag8 132.5(2) . .
S14 Ag32 S23 137.4(3) . .
S23 Ag32 Ag30 133.7(2) . .
S23 Ag32 Ag31 125.6(2) . 2_655
S23 Ag32 Ag24 50.8(2) . .
S23 Ag32 Ag8 89.5(2) . .
Ag32 Ag24 Ag31 90.37(9) . .
Ag23 Ag24 Ag31 134.68(11) . .
Ag23 Ag24 Ag32 99.25(10) . .
Ag23 Ag24 Ag8 69.18(9) . 4_565
Ag8 Ag24 Ag31 65.72(9) 4_565 .
Ag8 Ag24 Ag32 96.84(12) 4_565 .
S23 Ag24 Ag31 134.1(2) . .
S23 Ag24 Ag32 50.8(2) . .
S23 Ag24 Ag23 81.7(2) . .
S23 Ag24 Ag8 132.4(2) . 4_565
S24 Ag24 Ag31 50.2(2) . .
S24 Ag24 Ag32 133.3(2) . .
S24 Ag24 Ag23 125.6(2) . .
S24 Ag24 Ag8 88.8(2) . 4_565
S24 Ag24 S23 138.5(3) . .
Ag24 Ag23 Ag23 100.04(11) . 4_565
Ag24 Ag23 Ag23 135.68(8) . 2_655
Ag24 Ag23 Ag8 70.14(9) . .
Ag24 Ag23 Ag8 57.77(9) . 4_565
Ag23 Ag23 Ag23 90.000(1) 2_655 4_565
Ag23 Ag23 Ag8 55.30(7) 4_565 4_565
Ag23 Ag23 Ag8 96.55(8) 2_655 4_565
Ag8 Ag23 Ag23 65.78(8) . 2_655
Ag8 Ag23 Ag23 97.27(9) . 4_565
Ag8 Ag23 Ag8 51.93(15) . 4_565
S22 Ag23 Ag24 125.2(2) . .
S22 Ag23 Ag24 82.5(2) 4_565 .
S22 Ag23 Ag23 132.5(2) 4_565 2_655
S22 Ag23 Ag23 133.4(2) . 4_565
S22 Ag23 Ag23 49.8(3) 4_565 4_565
S22 Ag23 Ag23 50.9(2) . 2_655
S22 Ag23 Ag8 88.9(2) . .
S22 Ag23 Ag8 132.8(2) 4_565 .
S22 Ag23 Ag8 81.1(2) 4_565 4_565
S22 Ag23 Ag8 139.2(2) . 4_565
S22 Ag23 S22 137.9(4) . 4_565
S22 Ag40 S23 97.4(3) . .
S24 Ag40 S23 100.0(3) 2_655 .
S24 Ag40 S22 99.3(3) 2_655 .
P8 Ag40 S23 118.0(4) . .
P8 Ag40 S22 119.5(4) . .
P8 Ag40 S24 118.5(4) . 2_655
Ag30 Ag6 Ag30 134.05(17) 4_565 .
Ag30 Ag6 Ag31 99.02(13) 4_565 .
Ag29 Ag6 Ag30 97.92(14) . 4_565
Ag29 Ag6 Ag30 53.73(8) . .
Ag29 Ag6 Ag31 99.13(14) . .
Ag31 Ag6 Ag30 58.77(9) . .
Ag6 Ag6 Ag30 58.73(13) 2_655 .
Ag6 Ag6 Ag30 145.23(12) 4_565 .
Ag6 Ag6 Ag30 154.09(12) 2_655 4_565
Ag6 Ag6 Ag30 69.37(15) 4_565 4_565
Ag6 Ag6 Ag29 105.02(7) 4_565 .
Ag6 Ag6 Ag29 71.70(11) 2_655 .
Ag6 Ag6 Ag31 105.96(15) 2_655 .
Ag6 Ag6 Ag31 154.32(12) 4_565 .
Ag6 Ag6 Ag6 90.003(1) 4_565 2_655
Ag6 Ag6 Ag8 90.30(11) 2_655 4_565
Ag6 Ag6 Ag8 90.16(12) 4_565 4_565
Ag8 Ag6 Ag30 103.68(13) 4_565 .
Ag8 Ag6 Ag30 104.76(13) 4_565 4_565
Ag8 Ag6 Ag29 156.10(16) 4_565 .
Ag8 Ag6 Ag31 70.19(12) 4_565 .
Ag32 Ag8 Ag31 53.33(8) . 2_655
Ag32 Ag8 Ag24 99.17(14) . 2_655
Ag32 Ag8 Ag23 98.19(14) . .
Ag32 Ag8 Ag23 133.73(18) . 2_655
Ag24 Ag8 Ag31 58.77(9) 2_655 2_655
Ag24 Ag8 Ag23 53.05(8) 2_655 2_655
Ag23 Ag8 Ag31 133.86(17) . 2_655
Ag23 Ag8 Ag31 111.69(12) 2_655 2_655
Ag23 Ag8 Ag24 99.20(14) . 2_655
Ag23 Ag8 Ag23 58.91(9) . 2_655
Ag6 Ag8 Ag31 58.13(11) 2_655 2_655
Ag6 Ag8 Ag32 71.20(12) 2_655 .
Ag6 Ag8 Ag24 105.14(13) 2_655 2_655
Ag6 Ag8 Ag23 154.63(16) 2_655 .
Ag6 Ag8 Ag23 144.31(15) 2_655 2_655
Ag6 Ag8 Ag8 89.84(12) 2_655 4_565
Ag6 Ag8 Ag8 89.70(11) 2_655 2_655
Ag8 Ag8 Ag31 144.27(10) 4_565 2_655
Ag8 Ag8 Ag31 104.00(13) 2_655 2_655
Ag8 Ag8 Ag32 155.67(12) 2_655 .
Ag8 Ag8 Ag32 104.45(15) 4_565 .
Ag8 Ag8 Ag24 155.15(11) 4_565 2_655
Ag8 Ag8 Ag24 70.74(14) 2_655 2_655
Ag8 Ag8 Ag23 57.97(10) 2_655 2_655
Ag8 Ag8 Ag23 70.11(11) 4_565 .
Ag8 Ag8 Ag23 105.17(7) 2_655 .
Ag8 Ag8 Ag23 103.65(7) 4_565 2_655
Ag8 Ag8 Ag8 90.003(1) 2_655 4_565
Ag30 S14 Ag39 100.1(3) . .
Ag30 S14 Ag32 80.7(3) . .
Ag32 S14 Ag39 129.9(3) . .
C321 S14 Ag39 111.4(5) . .
C321 S14 Ag30 109.6(8) . .
C321 S14 Ag32 115.4(5) . .
Ag29 S15 Ag39 99.6(3) 2_655 .
Ag29 S15 Ag39 130.0(3) . .
Ag29 S15 Ag29 78.8(3) 2_655 .
C313 S15 Ag39 108.8(5) . .
C313 S15 Ag29 110.6(10) . 2_655
C313 S15 Ag29 118.6(6) . .
Ag32 S23 Ag24 78.3(3) . .
Ag32 S23 Ag40 100.0(3) . .
Ag24 S23 Ag40 131.4(3) . .
C287 S23 Ag32 109.9(9) . .
C287 S23 Ag24 112.9(8) . .
C287 S23 Ag40 113.1(8) . .
Ag30 S13 Ag39 132.0(3) 2_655 .
Ag31 S13 Ag39 103.1(3) 2_655 .
Ag31 S13 Ag30 78.6(2) 2_655 2_655
C329 S13 Ag39 106.8(5) . .
C329 S13 Ag30 117.3(5) . 2_655
C329 S13 Ag31 110.9(8) . 2_655
Ag23 S22 Ag23 79.4(3) . 2_655
Ag23 S22 Ag40 129.6(4) 2_655 .
Ag23 S22 Ag40 102.1(3) . .
C271 S22 Ag23 110.2(8) . .
C271 S22 Ag23 115.0(5) . 2_655
C271 S22 Ag40 111.5(5) . .
Ag31 S24 Ag40 130.2(3) . 4_565
Ag24 S24 Ag31 80.4(3) . .
Ag24 S24 Ag40 101.4(3) . 4_565
C279 S24 Ag31 115.1(5) . .
C279 S24 Ag24 113.1(7) . .
C279 S24 Ag40 109.7(5) . 4_565
C301 P6 Ag39 112.9(11) . .
C301 P6 C295 102.1(14) . .
C295 P6 Ag39 113.5(10) . .
C307 P6 Ag39 114.4(12) . .
C307 P6 C301 105.2(16) . .
C307 P6 C295 107.6(15) . .
C265 P8 Ag40 113.3(11) . .
C265 P8 C259 103.5(15) . .
C265 P8 C253 106.9(17) . .
C259 P8 Ag40 113.3(11) . .
C253 P8 Ag40 113.5(13) . .
C253 P8 C259 105.5(17) . .
C322 C321 S14 120.3(13) . .
C322 C321 C328 120.0 . .
C328 C321 S14 119.7(13) . .
C321 C322 C323 119(2) . .
C324 C322 C321 120.0 . .
C324 C322 C323 121(2) . .
C322 C324 C325 120.0 . .
C324 C325 C326 116(3) . .
C327 C325 C324 120.0 . .
C327 C325 C326 124(3) . .
C325 C327 C328 120.0 . .
C327 C328 C321 120.0 . .
C294 C287 S23 119.1(14) . .
C294 C287 C288 120.0 . .
C288 C287 S23 120.9(14) . .
C287 C294 C293 120.0 . .
C291 C293 C294 120.0 . .
C293 C291 C292 117(3) . .
C290 C291 C293 120.0 . .
C290 C291 C292 123(3) . .
C291 C290 C288 120.0 . .
C287 C288 C289 120(2) . .
C290 C288 C287 120.0 . .
C290 C288 C289 120(2) . .
C306 C301 P6 115.8(17) . .
C306 C301 C302 120.0 . .
C302 C301 P6 124.2(17) . .
C301 C306 C305 120.0 . .
C306 C305 C304 120.0 . .
C303 C304 C305 120.0 . .
C304 C303 C302 120.0 . .
C303 C302 C301 120.0 . .
C330 C329 S13 119.4(13) . .
C330 C329 C336 120.0 . .
C336 C329 S13 120.6(13) . .
C329 C330 C331 124(2) . .
C332 C330 C329 120.0 . .
C332 C330 C331 116(2) . .
C330 C332 C333 120.0 . .
C332 C333 C334 121(3) . .
C335 C333 C332 120.0 . .
C335 C333 C334 118(3) . .
C333 C335 C336 120.0 . .
C335 C336 C329 120.0 . .
C274 C275 C277 120.0 . .
C274 C275 C276 126(3) . .
C277 C275 C276 114(3) . .
C275 C274 C272 120.0 . .
C274 C272 C271 120.0 . .
C274 C272 C273 118(2) . .
C271 C272 C273 122(2) . .
C272 C271 S22 119.7(14) . .
C278 C271 S22 120.3(14) . .
C278 C271 C272 120.0 . .
C271 C278 C277 120.0 . .
C278 C277 C275 120.0 . .
C296 C295 P6 123.9(16) . .
C296 C295 C300 120.0 . .
C300 C295 P6 116.1(16) . .
C297 C296 C295 120.0 . .
C296 C297 C298 120.0 . .
C299 C298 C297 120.0 . .
C300 C299 C298 120.0 . .
C299 C300 C295 120.0 . .
C308 C307 P6 116(2) . .
C308 C307 C312 120.0 . .
C312 C307 P6 124(2) . .
C309 C308 C307 120.0 . .
C308 C309 C310 120.0 . .
C311 C310 C309 120.0 . .
C310 C311 C312 120.0 . .
C311 C312 C307 120.0 . .
C266 C265 P8 115.4(18) . .
C266 C265 C270 120.0 . .
C270 C265 P8 124.6(18) . .
C267 C266 C265 120.0 . .
C266 C267 C268 120.0 . .
C269 C268 C267 120.0 . .
C268 C269 C270 120.0 . .
C269 C270 C265 120.0 . .
C282 C283 C285 120.0 . .
C282 C283 C284 121(3) . .
C285 C283 C284 119(3) . .
C280 C282 C283 120.0 . .
C282 C280 C281 121.6(7) . .
C279 C280 C281 118.4(7) . .
C279 C280 C282 120.0 . .
C280 C279 S24 121.9(11) . .
C280 C279 C286 120.0 . .
C286 C279 S24 118.1(11) . .
C279 C286 C285 120.0 . .
C286 C285 C283 120.0 . .
C261 C262 C263 120.0 . .
C262 C261 C260 120.0 . .
C259 C260 C261 120.0 . .
C260 C259 P8 123.1(19) . .
C260 C259 C264 120.0 . .
C264 C259 P8 116.8(19) . .
C263 C264 C259 120.0 . .
C264 C263 C262 120.0 . .
C258 C253 P8 117(2) . .
C258 C253 C254 120.0 . .
C254 C253 P8 123(2) . .
C257 C258 C253 120.0 . .
C256 C257 C258 120.0 . .
C257 C256 C255 120.0 . .
C256 C255 C254 120.0 . .
C255 C254 C253 120.0 . .
C316 C314 C313 120.0 . .
C316 C314 C315 124(3) . .
C313 C314 C315 116(3) . .
C317 C316 C314 120.0 . .
C316 C317 C318 112(4) . .
C316 C317 C319 120.0 . .
C319 C317 C318 128(4) . .
C317 C319 C320 120.0 . .
C313 C320 C319 120.0 . .
C314 C313 S15 122.9(18) . .
C320 C313 S15 117.1(18) . .
C320 C313 C314 120.0 . .

loop_
_geom_bond_atom_site_label_1
_geom_bond_atom_site_label_2
_geom_bond_distance
_geom_bond_site_symmetry_2
Ag39 S14 2.701(9) .
Ag39 S15 2.670(9) .
Ag39 S13 2.617(8) .
Ag39 P6 2.434(9) .
Ag30 Ag29 2.872(3) .
Ag30 Ag31 3.131(3) .
Ag30 Ag32 3.179(3) .
Ag30 Ag6 3.323(4) .
Ag30 Ag6 3.034(4) 2_655
Ag30 S14 2.440(9) .
Ag30 S13 2.486(8) 4_565
Ag29 Ag29 3.142(3) 4_565
Ag29 Ag29 3.142(3) 2_655
Ag29 Ag6 3.001(4) .
Ag29 S15 2.496(9) .
Ag29 S15 2.456(9) 4_565
Ag31 Ag32 2.883(3) 4_565
Ag31 Ag24 3.159(3) .
Ag31 Ag6 3.040(4) .
Ag31 Ag8 3.367(4) 4_565
Ag31 S13 2.455(8) 4_565
Ag31 S24 2.463(9) .
Ag32 Ag31 2.883(3) 2_655
Ag32 Ag24 3.124(3) .
Ag32 Ag8 3.019(4) .
Ag32 S14 2.467(9) .
Ag32 S23 2.473(9) .
Ag24 Ag23 2.876(3) .
Ag24 Ag8 3.044(4) 4_565
Ag24 S23 2.473(9) .
Ag24 S24 2.431(9) .
Ag23 Ag23 3.159(3) 2_655
Ag23 Ag23 3.159(3) 4_565
Ag23 Ag8 3.364(4) 4_565
Ag23 Ag8 3.033(4) .
Ag23 S22 2.493(10) 4_565
Ag23 S22 2.454(11) .
Ag40 S23 2.657(9) .
Ag40 S22 2.641(10) .
Ag40 S24 2.636(9) 2_655
Ag40 P8 2.415(10) .
Ag6 Ag30 3.034(4) 4_565
Ag6 Ag6 2.794(6) 2_655
Ag6 Ag6 2.794(6) 4_565
Ag6 Ag8 2.808(5) 4_565
Ag8 Ag31 3.368(4) 2_655
Ag8 Ag24 3.044(4) 2_655
Ag8 Ag23 3.364(4) 2_655
Ag8 Ag6 2.808(5) 2_655
Ag8 Ag8 2.816(6) 2_655
Ag8 Ag8 2.816(6) 4_565
S14 C321 1.805(17) .
S15 Ag29 2.456(9) 2_655
S15 C313 1.76(2) .
S23 C287 1.773(17) .
S13 Ag30 2.487(8) 2_655
S13 Ag31 2.455(8) 2_655
S13 C329 1.787(17) .
S22 Ag23 2.493(10) 2_655
S22 C271 1.827(18) .
S24 Ag40 2.636(9) 4_565
S24 C279 1.805(18) .
P6 C301 1.82(2) .
P6 C295 1.85(2) .
P6 C307 1.80(3) .
P8 C265 1.83(2) .
P8 C259 1.89(3) .
P8 C253 1.88(3) .
C321 C322 1.3900 .
C321 C328 1.3900 .
C322 C324 1.3900 .
C322 C323 1.502(13) .
C324 C325 1.3900 .
C325 C327 1.3900 .
C325 C326 1.50(4) .
C327 C328 1.3900 .
C287 C294 1.3900 .
C287 C288 1.3900 .
C294 C293 1.3900 .
C293 C291 1.3900 .
C291 C290 1.3900 .
C291 C292 1.502(13) .
C290 C288 1.3900 .
C288 C289 1.56(5) .
C301 C306 1.3900 .
C301 C302 1.3900 .
C306 C305 1.3900 .
C305 C304 1.3900 .
C304 C303 1.3900 .
C303 C302 1.3900 .
C329 C330 1.3900 .
C329 C336 1.3900 .
C330 C332 1.3900 .
C330 C331 1.506(13) .
C332 C333 1.3900 .
C333 C335 1.3900 .
C333 C334 1.52(5) .
C335 C336 1.3900 .
C275 C274 1.3900 .
C275 C277 1.3900 .
C275 C276 1.51(5) .
C274 C272 1.3900 .
C272 C271 1.3900 .
C272 C273 1.53(5) .
C271 C278 1.3900 .
C278 C277 1.3900 .
C295 C296 1.3900 .
C295 C300 1.3900 .
C296 C297 1.3900 .
C297 C298 1.3900 .
C298 C299 1.3900 .
C299 C300 1.3900 .
C307 C308 1.3900 .
C307 C312 1.3900 .
C308 C309 1.3900 .
C309 C310 1.3900 .
C310 C311 1.3900 .
C311 C312 1.3900 .
C281 C280 1.510(8) .
C265 C266 1.3900 .
C265 C270 1.3900 .
C266 C267 1.3900 .
C267 C268 1.3900 .
C268 C269 1.3900 .
C269 C270 1.3900 .
C283 C282 1.3900 .
C283 C285 1.3900 .
C283 C284 1.50(5) .
C282 C280 1.3900 .
C280 C279 1.3900 .
C279 C286 1.3900 .
C286 C285 1.3900 .
C262 C261 1.3900 .
C262 C263 1.3900 .
C261 C260 1.3900 .
C260 C259 1.3900 .
C259 C264 1.3900 .
C264 C263 1.3900 .
C318 C317 1.50(6) .
C253 C258 1.3900 .
C253 C254 1.3900 .
C258 C257 1.3900 .
C257 C256 1.3900 .
C256 C255 1.3900 .
C255 C254 1.3900 .
C314 C316 1.3900 .
C314 C313 1.3900 .
C314 C315 1.492(13) .
C316 C317 1.3900 .
C317 C319 1.3900 .
C319 C320 1.3900 .
C320 C313 1.3900 .

loop_
_exptl_oxdiff_crystal_face_indexfrac_h
_exptl_oxdiff_crystal_face_indexfrac_k
_exptl_oxdiff_crystal_face_indexfrac_l
_exptl_oxdiff_crystal_face_x
_exptl_oxdiff_crystal_face_y
_exptl_oxdiff_crystal_face_z
-4.9980 -6.6668 -0.9867 -0.0412 -0.1497 0.1246
4.9980 6.6668 0.9867 0.0412 0.1497 -0.1246
-0.0028 -0.3783 1.0029 -0.0039 -0.0205 -0.0205
-5.0253 2.4546 4.0037 0.1327 -0.0954 -0.0555
5.0253 -2.4546 -4.0037 -0.1327 0.0954 0.0555
4.9948 1.4023 4.0044 -0.0429 0.0296 -0.1569
5.0024 5.6685 -0.0132 0.0210 0.1506 -0.0944
-5.0024 -5.6685 0.0132 -0.0210 -0.1506 0.0944
-1.9091 12.2455 -34.0966 0.1528 0.6590 0.7223
